data_2209243
loop_
_publ_author_name
'Mehmet Akkurt'
'Sema \"Ozt\"urk Y\?ild\?ir\?im'
'Shar S. Al-Shihry'
'Orhan B\"uy\"ukg\"ung\"or'

_publ_section_title (5-Methylisoxazol-3-yl)[2-(5-methylisoxazol-3-yl)-2,3-dihydro-1H-isoindol-1-ylidene]amine
_journal_coeditor_code LH2057
_journal_issue 6
_journal_name_full 'Acta Crystallographica Section E'
_journal_page_first o2226
_journal_page_last o2228
_journal_paper_doi 10.1107/S1600536806016564
_journal_volume 62
_journal_year 2006
_chemical_formula_iupac 'C16 H14 N4 O2'
_chemical_formula_moiety 'C16 H14 N4 O2'
_chemical_formula_sum 'C16 H14 N4 O2'
_chemical_formula_weight 294.31
_chemical_name_systematic
;
(5-Methylisoxazol-3-yl)[2-(5-methylisoxazol-3-yl)-2,3-dihydro-1H-isoindol-
1-ylidene]amine
;
_space_group_IT_number 14
_symmetry_cell_setting monoclinic
_symmetry_space_group_name_Hall '-P 2ybc'
_symmetry_space_group_name_H-M 'P 1 21/c 1'
_atom_sites_solution_hydrogens geom
_atom_sites_solution_primary direct
_atom_sites_solution_secondary difmap
_cell_angle_alpha 90
_cell_angle_beta 100.690(4)
_cell_angle_gamma 90
_cell_formula_units_Z 4
_cell_length_a 13.5698(8)
_cell_length_b 7.8257(6)
_cell_length_c 13.6527(8)
_cell_measurement_reflns_used 14155
_cell_measurement_temperature 296
_cell_measurement_theta_max 27.97
_cell_measurement_theta_min 1.53
_cell_volume 1424.66(16)
_computing_cell_refinement X-AREA
_computing_data_collection 'X-AREA (Stoe & Cie, 2002)'
_computing_data_reduction 'X-RED32 (Stoe & Cie, 2002)'
_computing_molecular_graphics 'ORTEP-3 for Windows (Farrugia, 1997)'
_computing_publication_material 'WinGX (Farrugia, 1999)'
_computing_structure_refinement 'SHELXL97 (Sheldrick, 1997)'
_computing_structure_solution 'SHELXS97 (Sheldrick, 1997)'
_diffrn_ambient_temperature 296
_diffrn_detector_area_resol_mean 6.67
_diffrn_measured_fraction_theta_full 1.000
_diffrn_measured_fraction_theta_max 1.000
_diffrn_measurement_device '2-circle goniometer'
_diffrn_measurement_device_type 'Stoe IPDS-2'
_diffrn_measurement_method \w
_diffrn_radiation_monochromator 'plane graphite'
_diffrn_radiation_type 'Mo K\a'
_diffrn_radiation_wavelength 0.71073
_diffrn_reflns_av_R_equivalents 0.0946
_diffrn_reflns_av_sigmaI/netI 0.0586
_diffrn_reflns_limit_h_max 16
_diffrn_reflns_limit_h_min -16
_diffrn_reflns_limit_k_max 9
_diffrn_reflns_limit_k_min -9
_diffrn_reflns_limit_l_max 16
_diffrn_reflns_limit_l_min -16
_diffrn_reflns_number 11079
_diffrn_reflns_reduction_process
;
;
_diffrn_reflns_theta_full 26.00
_diffrn_reflns_theta_max 26.00
_diffrn_reflns_theta_min 3.01
_diffrn_standards_number 0
_exptl_absorpt_coefficient_mu 0.094
_exptl_absorpt_correction_T_max 0.973
_exptl_absorpt_correction_T_min 0.960
_exptl_absorpt_correction_type integration
_exptl_absorpt_process_details '(X-RED32; Stoe & Cie, 2002)'
_exptl_crystal_colour colorless
_exptl_crystal_density_diffrn 1.372
_exptl_crystal_density_method 'Not Measured'
_exptl_crystal_description 'prism with corners rounded'
_exptl_crystal_F_000 616
_exptl_crystal_size_max 0.44
_exptl_crystal_size_mid 0.36
_exptl_crystal_size_min 0.29
_refine_diff_density_max 0.175
_refine_diff_density_min -0.155
_refine_ls_extinction_coef 0.026(3)
_refine_ls_extinction_expression FC^*^=KFC[1+0.001XFC^2^\L^3^/SIN(2\Q)]^-1/4^
_refine_ls_extinction_method SHELXL97
_refine_ls_goodness_of_fit_ref 1.071
_refine_ls_hydrogen_treatment constr
_refine_ls_matrix_type full
_refine_ls_number_parameters 202
_refine_ls_number_reflns 2807
_refine_ls_number_restraints 0
_refine_ls_restrained_S_all 1.071
_refine_ls_R_factor_all 0.0505
_refine_ls_R_factor_gt 0.0414
_refine_ls_shift/su_max 0.000
_refine_ls_shift/su_mean 0.000
_refine_ls_structure_factor_coef Fsqd
_refine_ls_weighting_details 'calc w=1/[\s^2^(Fo^2^)+(0.0573P)^2^+0.1431P] where P=(Fo^2^+2Fc^2^)/3'
_refine_ls_weighting_scheme calc
_refine_ls_wR_factor_gt 0.1159
_refine_ls_wR_factor_ref 0.1214
_reflns_number_gt 2318
_reflns_number_total 2807
_reflns_threshold_expression I>2\s(I)
_cod_data_source_file lh2057.cif
_cod_data_source_block I
_cod_depositor_comments
;
The following automatic conversions were performed:
'_symmetry_cell_setting' value 'Monoclinic' changed to 'monoclinic'
according to '/home/saulius/struct/CIF-dictionaries/cif_core.dic'
dictionary named 'cif_core.dic' version 2.4.1 from 2010-06-29.

Automatic conversion script
Id: cif_fix_enum 1527 2010-12-29 10:47:43Z saulius 

The following automatic conversions were performed:

'_symmetry_cell_setting' value 'Monoclinic' changed to 'monoclinic'
according to /home/saulius/struct/CIF-dictionaries/cif_core.dic
dictionary named 'cif_core.dic' version 2.4.1 from 2010-06-29.

Automatic conversion script
Id: cif_fix_values 1715 2011-07-08 13:25:40Z adriana 
;
_cod_original_sg_symbol_H-M 'P 21/c'
_cod_database_code 2209243
_cod_database_fobs_code 2209243

loop_
_symmetry_equiv_pos_site_id
_symmetry_equiv_pos_as_xyz
1 x,y,z
2 -x,1/2+y,1/2-z
3 -x,-y,-z
4 x,1/2-y,1/2+z

loop_
_atom_site_aniso_label
_atom_site_aniso_U_11
_atom_site_aniso_U_22
_atom_site_aniso_U_33
_atom_site_aniso_U_12
_atom_site_aniso_U_13
_atom_site_aniso_U_23
O1 0.0457(6) 0.0618(7) 0.0731(7) -0.0132(5) 0.0173(5) -0.0066(6)
O2 0.0515(6) 0.0588(7) 0.0564(6) -0.0135(5) -0.0032(5) 0.0097(5)
N1 0.0426(6) 0.0447(7) 0.0525(7) -0.0062(5) 0.0112(5) -0.0058(5)
N2 0.0470(7) 0.0570(8) 0.0707(9) -0.0108(6) 0.0172(6) -0.0097(7)
N3 0.0472(7) 0.0482(7) 0.0524(7) -0.0092(5) 0.0147(6) -0.0075(5)
N4 0.0529(8) 0.0557(8) 0.0628(8) -0.0129(6) 0.0020(6) 0.0124(6)
C1 0.0441(7) 0.0419(7) 0.0440(7) 0.0023(6) 0.0078(6) 0.0004(6)
C2 0.0487(8) 0.0483(8) 0.0522(8) -0.0021(6) 0.0122(6) -0.0027(6)
C3 0.0534(9) 0.0612(9) 0.0568(9) 0.0024(7) 0.0198(7) 0.0002(7)
C4 0.0633(10) 0.0603(9) 0.0523(8) 0.0064(8) 0.0194(8) -0.0058(7)
C5 0.0606(10) 0.0531(9) 0.0531(8) 0.0019(7) 0.0090(7) -0.0098(7)
C6 0.0483(8) 0.0463(8) 0.0471(7) 0.0006(6) 0.0073(6) -0.0021(6)
C7 0.0497(8) 0.0458(8) 0.0555(8) -0.0039(6) 0.0077(7) -0.0083(6)
C8 0.0401(7) 0.0397(7) 0.0443(7) -0.0005(5) 0.0070(6) 0.0024(6)
C9 0.0389(7) 0.0419(7) 0.0492(7) -0.0017(5) 0.0057(6) 0.0038(6)
C10 0.0435(7) 0.0474(8) 0.0522(8) -0.0064(6) 0.0104(6) -0.0010(6)
C11 0.0426(7) 0.0494(8) 0.0520(8) -0.0018(6) 0.0083(6) 0.0062(6)
C12 0.0526(9) 0.0711(11) 0.0632(10) -0.0015(8) 0.0201(8) 0.0057(8)
C13 0.0405(7) 0.0428(7) 0.0453(7) -0.0024(5) 0.0122(6) -0.0072(6)
C14 0.0464(8) 0.0519(8) 0.0454(7) -0.0050(6) 0.0041(6) 0.0019(6)
C15 0.0442(7) 0.0434(7) 0.0449(7) -0.0007(6) 0.0103(6) -0.0027(6)
C16 0.0584(9) 0.0515(9) 0.0611(9) -0.0100(7) 0.0099(8) 0.0008(7)

loop_
_atom_site_type_symbol
_atom_site_label
_atom_site_fract_x
_atom_site_fract_y
_atom_site_fract_z
_atom_site_U_iso_or_equiv
_atom_site_thermal_displace_type
_atom_site_calc_flag
_atom_site_refinement_flags
_atom_site_occupancy
O O1 0.60409(8) 0.74654(15) 0.36931(9) 0.0594(4) Uani . . 1.000
O O2 0.08452(8) 0.19055(14) 0.29499(8) 0.0573(4) Uani . . 1.000
N N1 0.38605(9) 0.67101(15) 0.46086(9) 0.0463(4) Uani . . 1.000
N N2 0.53635(10) 0.78016(18) 0.43446(11) 0.0574(5) Uani . . 1.000
N N3 0.29351(9) 0.44381(16) 0.38240(9) 0.0486(4) Uani . . 1.000
N N4 0.14513(11) 0.33696(18) 0.29085(11) 0.0583(5) Uani . . 1.000
C C1 0.24372(11) 0.61626(18) 0.52258(10) 0.0434(4) Uani . . 1.000
C C2 0.15476(11) 0.5504(2) 0.54415(11) 0.0494(5) Uani . . 1.000
C C3 0.11273(12) 0.6309(2) 0.61703(12) 0.0559(5) Uani . . 1.000
C C4 0.15759(13) 0.7740(2) 0.66624(12) 0.0575(5) Uani . . 1.000
C C5 0.24591(13) 0.8397(2) 0.64464(12) 0.0558(5) Uani . . 1.000
C C6 0.28883(12) 0.75785(19) 0.57272(11) 0.0474(4) Uani . . 1.000
C C7 0.38427(12) 0.79993(19) 0.53818(12) 0.0506(5) Uani . . 1.000
C C8 0.30461(10) 0.56066(17) 0.44862(10) 0.0415(4) Uani . . 1.000
C C9 0.46501(11) 0.66698(17) 0.40956(11) 0.0437(4) Uani . . 1.000
C C10 0.48239(11) 0.55895(19) 0.33155(11) 0.0475(4) Uani . . 1.000
C C11 0.56964(11) 0.61459(19) 0.30997(11) 0.0481(4) Uani . . 1.000
C C12 0.63160(13) 0.5625(2) 0.23648(13) 0.0611(6) Uani . . 1.000
C C13 0.21420(10) 0.32813(17) 0.37080(10) 0.0423(4) Uani . . 1.000
C C14 0.20269(12) 0.18136(19) 0.42790(11) 0.0485(4) Uani . . 1.000
C C15 0.12200(11) 0.10147(18) 0.37786(10) 0.0439(4) Uani . . 1.000
C C16 0.06870(13) -0.0596(2) 0.39254(12) 0.0572(5) Uani . . 1.000
H H2 0.12440 0.45520 0.51060 0.0590 Uiso calc R 1.000
H H3 0.05380 0.58830 0.63310 0.0670 Uiso calc R 1.000
H H4 0.12790 0.82660 0.71450 0.0690 Uiso calc R 1.000
H H5 0.27560 0.93600 0.67750 0.0670 Uiso calc R 1.000
H H7A 0.38260 0.91460 0.51100 0.0610 Uiso calc R 1.000
H H7B 0.44180 0.78890 0.59180 0.0610 Uiso calc R 1.000
H H10 0.44250 0.46960 0.30190 0.0570 Uiso calc R 1.000
H H12A 0.70130 0.57050 0.26630 0.0920 Uiso calc R 1.000
H H12B 0.61780 0.63650 0.17950 0.0920 Uiso calc R 1.000
H H12C 0.61590 0.44680 0.21600 0.0920 Uiso calc R 1.000
H H14 0.24280 0.14770 0.48760 0.0580 Uiso calc R 1.000
H H16A -0.00230 -0.04250 0.37310 0.0860 Uiso calc R 1.000
H H16B 0.08420 -0.09210 0.46150 0.0860 Uiso calc R 1.000
H H16C 0.08980 -0.14840 0.35250 0.0860 Uiso calc R 1.000

loop_
_atom_type_symbol
_atom_type_description
_atom_type_scat_dispersion_real
_atom_type_scat_dispersion_imag
_atom_type_scat_source
O O 0.0106 0.0060 'International Tables Vol C Tables 4.2.6.8 and 6.1.1.4'
N N 0.0061 0.0033 'International Tables Vol C Tables 4.2.6.8 and 6.1.1.4'
H H 0.0000 0.0000 'International Tables Vol C Tables 4.2.6.8 and 6.1.1.4'
C C 0.0033 0.0016 'International Tables Vol C Tables 4.2.6.8 and 6.1.1.4'

loop_
_geom_angle_atom_site_label_1
_geom_angle_atom_site_label_2
_geom_angle_atom_site_label_3
_geom_angle
_geom_angle_publ_flag
N2 O1 C11 109.14(12) yes
N4 O2 C15 108.70(11) yes
C7 N1 C8 113.35(12) yes
C7 N1 C9 119.89(12) yes
C8 N1 C9 126.75(12) yes
O1 N2 C9 104.23(12) yes
C8 N3 C13 122.27(12) yes
O2 N4 C13 104.86(12) yes
C2 C1 C6 120.84(14) no
C2 C1 C8 130.47(13) no
C6 C1 C8 108.68(13) no
C1 C2 C3 118.13(14) no
C2 C3 C4 120.82(15) no
C3 C4 C5 121.05(15) no
C4 C5 C6 118.20(15) no
C1 C6 C5 120.95(15) no
C1 C6 C7 110.48(13) no
C5 C6 C7 128.56(14) no
N1 C7 C6 101.94(12) yes
N1 C8 N3 121.22(13) yes
N1 C8 C1 105.49(11) yes
N3 C8 C1 133.27(13) yes
N1 C9 N2 117.21(13) yes
N1 C9 C10 130.36(13) yes
N2 C9 C10 112.43(14) yes
C9 C10 C11 104.37(13) no
O1 C11 C10 109.83(13) yes
O1 C11 C12 116.29(13) yes
C10 C11 C12 133.88(14) no
N3 C13 N4 118.80(13) yes
N3 C13 C14 128.89(13) yes
N4 C13 C14 111.69(13) yes
C13 C14 C15 105.23(13) no
O2 C15 C14 109.52(13) yes
O2 C15 C16 115.82(13) yes
C14 C15 C16 134.65(14) no
C1 C2 H2 121.00 no
C3 C2 H2 121.00 no
C2 C3 H3 120.00 no
C4 C3 H3 120.00 no
C3 C4 H4 119.00 no
C5 C4 H4 119.00 no
C4 C5 H5 121.00 no
C6 C5 H5 121.00 no
N1 C7 H7A 111.00 no
N1 C7 H7B 111.00 no
C6 C7 H7A 111.00 no
C6 C7 H7B 111.00 no
H7A C7 H7B 109.00 no
C9 C10 H10 128.00 no
C11 C10 H10 128.00 no
C11 C12 H12A 109.00 no
C11 C12 H12B 109.00 no
C11 C12 H12C 110.00 no
H12A C12 H12B 109.00 no
H12A C12 H12C 109.00 no
H12B C12 H12C 109.00 no
C13 C14 H14 127.00 no
C15 C14 H14 127.00 no
C15 C16 H16A 109.00 no
C15 C16 H16B 109.00 no
C15 C16 H16C 109.00 no
H16A C16 H16B 110.00 no
H16A C16 H16C 109.00 no
H16B C16 H16C 109.00 no

loop_
_geom_bond_atom_site_label_1
_geom_bond_atom_site_label_2
_geom_bond_distance
_geom_bond_publ_flag
O1 N2 1.4173(18) yes
O1 C11 1.3419(19) yes
O2 N4 1.4176(18) yes
O2 C15 1.3458(17) yes
N1 C7 1.464(2) yes
N1 C8 1.3880(18) yes
N1 C9 1.385(2) yes
N2 C9 1.310(2) yes
N3 C8 1.2750(18) yes
N3 C13 1.3927(18) yes
N4 C13 1.302(2) yes
C1 C2 1.393(2) no
C1 C6 1.384(2) no
C1 C8 1.484(2) no
C2 C3 1.387(2) no
C3 C4 1.387(2) no
C4 C5 1.385(2) no
C5 C6 1.388(2) no
C6 C7 1.495(2) no
C9 C10 1.414(2) no
C10 C11 1.345(2) no
C11 C12 1.481(2) no
C13 C14 1.413(2) no
C14 C15 1.334(2) no
C15 C16 1.485(2) no
C2 H2 0.9300 no
C3 H3 0.9300 no
C4 H4 0.9300 no
C5 H5 0.9300 no
C7 H7A 0.9700 no
C7 H7B 0.9700 no
C10 H10 0.9300 no
C12 H12A 0.9600 no
C12 H12B 0.9600 no
C12 H12C 0.9600 no
C14 H14 0.9300 no
C16 H16A 0.9600 no
C16 H16B 0.9600 no
C16 H16C 0.9600 no

loop_
_geom_contact_atom_site_label_1
_geom_contact_atom_site_label_2
_geom_contact_distance
_geom_contact_site_symmetry_2
_geom_contact_publ_flag
O1 H10 2.8900 2_655 no
O1 H14 2.7000 3_666 no
O2 H3 2.8600 3_566 no
O2 H4 2.8600 3_566 no
N3 C10 2.920(2) . no
N2 H7A 2.7100 . no
N2 H12C 2.9300 2_655 no
N2 H7A 2.6800 3_676 no
N2 H7B 2.7000 . no
N3 H10 2.4800 . no
N3 H12B 2.8900 2_645 no
N3 H5 2.9200 4_564 no
N4 H16A 2.8400 2_555 no
N4 H4 2.8300 4_564 no
C1 C11 3.572(2) 3_666 no
C2 C13 3.160(2) . no
C2 C14 3.416(2) . no
C10 N3 2.920(2) . no
C11 C1 3.572(2) 3_666 no
C12 C14 3.582(2) 2_655 no
C12 C13 3.462(2) 2_655 no
C13 C12 3.462(2) 2_645 no
C13 C2 3.160(2) . no
C14 C2 3.416(2) . no
C14 C12 3.582(2) 2_645 no
C2 H12A 3.0900 3_666 no
C3 H16B 3.0100 1_565 no
C4 H16A 2.9500 3_566 no
C4 H16C 3.0200 4_555 no
C4 H16B 2.9800 1_565 no
C5 H16B 3.0500 1_565 no
C8 H10 3.0700 . no
C9 H12C 2.8700 2_655 no
C10 H7B 3.0300 3_666 no
C13 H2 2.6400 . no
C13 H12B 2.9200 2_645 no
C14 H2 2.7300 . no
C14 H12B 3.0900 2_645 no
H2 C13 2.6400 . no
H2 C14 2.7300 . no
H3 O2 2.8600 3_566 no
H4 O2 2.8600 3_566 no
H4 H16A 2.5400 3_566 no
H4 N4 2.8300 4_565 no
H4 H16C 2.4700 4_555 no
H5 N3 2.9200 4_565 no
H7A N2 2.7100 . no
H7A N2 2.6800 3_676 no
H7B N2 2.7000 . no
H7B C10 3.0300 3_666 no
H7B H12B 2.5300 4_565 no
H10 N3 2.4800 . no
H10 C8 3.0700 . no
H10 O1 2.8900 2_645 no
H12A C2 3.0900 3_666 no
H12B N3 2.8900 2_655 no
H12B C13 2.9200 2_655 no
H12B C14 3.0900 2_655 no
H12B H7B 2.5300 4_564 no
H12C N2 2.9300 2_645 no
H12C C9 2.8700 2_645 no
H14 O1 2.7000 3_666 no
H16A N4 2.8400 2_545 no
H16A C4 2.9500 3_566 no
H16A H4 2.5400 3_566 no
H16B C3 3.0100 1_545 no
H16B C4 2.9800 1_545 no
H16B C5 3.0500 1_545 no
H16C C4 3.0200 4_554 no
H16C H4 2.4700 4_554 no

loop_
_geom_hbond_atom_site_label_D
_geom_hbond_atom_site_label_H
_geom_hbond_atom_site_label_A
_geom_hbond_site_symmetry_A
_geom_hbond_distance_DH
_geom_hbond_distance_HA
_geom_hbond_distance_DA
_geom_hbond_angle_DHA
_geom_hbond_publ_flag
C10 H10 N3 . 0.93 2.48 2.920(2) 109 yes
C2 H2 Cg2 1_555 0.93 2.88 3.6348(17) 139 yes
C12 H12A Cg4 3_666 0.96 2.96 3.5516(18) 121 yes
C16 H16B Cg4 1_545 0.96 2.74 3.5597(18) 144 yes

loop_
_geom_torsion_atom_site_label_1
_geom_torsion_atom_site_label_2
_geom_torsion_atom_site_label_3
_geom_torsion_atom_site_label_4
_geom_torsion
_geom_torsion_publ_flag
C11 O1 N2 C9 -0.48(16) no
N2 O1 C11 C12 179.77(13) no
N2 O1 C11 C10 0.34(17) no
N4 O2 C15 C16 -178.41(13) no
C15 O2 N4 C13 -0.43(16) no
N4 O2 C15 C14 0.33(16) no
C9 N1 C7 C6 -179.91(13) no
C8 N1 C7 C6 -0.85(16) no
C7 N1 C8 C1 -0.50(15) no
C7 N1 C9 N2 0.9(2) no
C8 N1 C9 N2 -178.03(14) no
C7 N1 C9 C10 -178.52(15) no
C8 N1 C9 C10 2.6(2) no
C9 N1 C8 C1 178.48(13) no
C7 N1 C8 N3 178.11(13) no
C9 N1 C8 N3 -2.9(2) no
O1 N2 C9 C10 0.44(17) no
O1 N2 C9 N1 -179.07(12) no
C13 N3 C8 C1 -3.9(2) no
C13 N3 C8 N1 177.90(12) no
C8 N3 C13 N4 111.47(16) no
C8 N3 C13 C14 -78.4(2) no
O2 N4 C13 C14 0.38(17) no
O2 N4 C13 N3 172.17(12) no
C2 C1 C6 C7 178.40(13) no
C6 C1 C2 C3 0.1(2) no
C2 C1 C6 C5 -1.1(2) no
C6 C1 C8 N3 -176.58(15) no
C8 C1 C2 C3 -178.88(14) no
C2 C1 C8 N1 -179.11(15) no
C8 C1 C6 C5 178.15(14) no
C6 C1 C8 N1 1.79(15) no
C8 C1 C6 C7 -2.40(17) no
C2 C1 C8 N3 2.5(3) no
C1 C2 C3 C4 0.7(2) no
C2 C3 C4 C5 -0.5(2) no
C3 C4 C5 C6 -0.4(2) no
C4 C5 C6 C1 1.2(2) no
C4 C5 C6 C7 -178.17(15) no
C5 C6 C7 N1 -178.61(15) no
C1 C6 C7 N1 2.00(16) no
N1 C9 C10 C11 179.18(15) no
N2 C9 C10 C11 -0.25(18) no
C9 C10 C11 C12 -179.36(17) no
C9 C10 C11 O1 -0.07(17) no
N3 C13 C14 C15 -170.94(14) no
N4 C13 C14 C15 -0.19(18) no
C13 C14 C15 C16 178.30(16) no
C13 C14 C15 O2 -0.10(17) no

loop_
_cod_related_entry_id
_cod_related_entry_database
_cod_related_entry_code
1 ChemSpider 21179253
